data_7045934
loop_
_publ_author_name
'Alexandru, Maria-Gabriela'
'Visinescu, Diana'
'Shova, Sergiu'
'Oliveira, Willian X. C.'
'Lloret, Francesc'
'Julve, Miguel'

_publ_section_title
;
 Design of 3d-4f molecular squares through the
 [Fe{(HB(pz)<sub>3</sub>)}(CN)<sub>3</sub>]<sup>-</sup> metalloligand.
;
_journal_issue 17
_journal_name_full 'Dalton transactions (Cambridge, England : 2003)'
_journal_page_first 6005
_journal_page_last 6017
_journal_paper_doi 10.1039/c8dt00895g
_journal_volume 47
_journal_year 2018
_chemical_formula_moiety 'C40 H38 B2 Dy2 Fe2 N28 O14, 4(H2 O)'
_chemical_formula_sum 'C40 H46 B2 Dy2 Fe2 N28 O18'
_chemical_formula_weight 1665.37
_space_group_crystal_system triclinic
_space_group_IT_number 2
_space_group_name_Hall '-P 1'
_space_group_name_H-M_alt 'P -1'
_symmetry_space_group_name_Hall '-P 1'
_symmetry_space_group_name_H-M 'P -1'
_atom_sites_solution_hydrogens geom
_atom_sites_solution_primary direct
_atom_sites_solution_secondary difmap
_audit_creation_date 2017-10-26
_audit_creation_method
;
Olex2 1.2
(compiled 2017.08.10 svn.r3458 for OlexSys, GUI svn.r5381)
;
_audit_update_record
;
2017-10-27 deposited with the CCDC.
2018-03-23 downloaded from the CCDC.
;
_cell_angle_alpha 61.208(8)
_cell_angle_beta 77.217(7)
_cell_angle_gamma 66.516(8)
_cell_formula_units_Z 1
_cell_length_a 11.0216(9)
_cell_length_b 13.5484(8)
_cell_length_c 13.8450(11)
_cell_measurement_reflns_used 4009
_cell_measurement_temperature 293(2)
_cell_measurement_theta_max 27.6600
_cell_measurement_theta_min 1.7740
_cell_volume 1660.6(3)
_computing_cell_refinement 'CrysAlisPro 1.171.38.41 (Rigaku OD, 2015)'
_computing_data_collection 'CrysAlisPro 1.171.38.41 (Rigaku OD, 2015)'
_computing_data_reduction 'CrysAlisPro 1.171.38.41 (Rigaku OD, 2015)'
_computing_molecular_graphics 'Olex2 (Dolomanov et al., 2009)'
_computing_publication_material 'Olex2 (Dolomanov et al., 2009)'
_computing_structure_refinement 'ShelXL (Sheldrick, 2015)'
_computing_structure_solution 'ShelXT (Sheldrick, 2015)'
_diffrn_ambient_temperature 293(2)
_diffrn_detector 'CCD plate'
_diffrn_detector_area_resol_mean 16.1593
_diffrn_detector_type Eos
_diffrn_measured_fraction_theta_full 0.992
_diffrn_measured_fraction_theta_max 0.992
_diffrn_measurement_details
;
List of Runs (angles in degrees, time in seconds):

  # Type    Start    End  Width  t~exp~   \w     \q     \k     \f   Frames
#--------------------------------------------------------------------------
  1  \w    -19.00  18.00   1.00   60.00    --  -15.44 -99.00 -90.00   37
  2  \w    -22.00  24.00   1.00   60.00    --  -15.44 -99.00 150.00   46
  3  \w    -33.00  38.00   1.00   60.00    --   17.71 -77.00   0.00   71
  4  \w     43.00  85.00   1.00   60.00    --   17.71  38.00 -30.00   42
  5  \w     12.00  85.00   1.00   60.00    --   17.71  57.00-180.00   73
  6  \w     35.00  84.00   1.00   60.00    --   17.71 178.00   0.00   49
  7  \w      0.00  87.00   1.00   60.00    --   17.71  38.00 120.00   87
;
_diffrn_measurement_device 'four-circle diffractometer'
_diffrn_measurement_device_type 'Xcalibur, Eos'
_diffrn_measurement_method '\w scans'
_diffrn_orient_matrix_type 'CrysAlisPro convention (1999,Acta A55,543-557)'
_diffrn_orient_matrix_UB_11 0.0680159000
_diffrn_orient_matrix_UB_12 -0.0266327000
_diffrn_orient_matrix_UB_13 0.0123589000
_diffrn_orient_matrix_UB_21 -0.0171448000
_diffrn_orient_matrix_UB_22 -0.0267042000
_diffrn_orient_matrix_UB_23 0.0570373000
_diffrn_orient_matrix_UB_31 0.0033084000
_diffrn_orient_matrix_UB_32 -0.0511414000
_diffrn_orient_matrix_UB_33 -0.0042144000
_diffrn_radiation_monochromator graphite
_diffrn_radiation_probe x-ray
_diffrn_radiation_type MoK\a
_diffrn_radiation_wavelength 0.71073
_diffrn_reflns_av_R_equivalents 0.0439
_diffrn_reflns_av_unetI/netI 0.0698
_diffrn_reflns_limit_h_max 13
_diffrn_reflns_limit_h_min -10
_diffrn_reflns_limit_k_max 16
_diffrn_reflns_limit_k_min -14
_diffrn_reflns_limit_l_max 15
_diffrn_reflns_limit_l_min -16
_diffrn_reflns_number 12061
_diffrn_reflns_theta_full 25.03
_diffrn_reflns_theta_max 25.03
_diffrn_reflns_theta_min 1.68
_diffrn_source 'fine-focus sealed X-ray tube'
_diffrn_source_type 'Enhance (Mo) X-ray Source'
_exptl_absorpt_coefficient_mu 2.735
_exptl_absorpt_correction_T_max 1.00000
_exptl_absorpt_correction_T_min 0.68274
_exptl_absorpt_correction_type multi-scan
_exptl_absorpt_process_details
;
CrysAlisPro 1.171.38.41 (Rigaku Oxford Diffraction, 2015)
Empirical absorption correction using spherical harmonics,
 implemented in SCALE3 ABSPACK scaling algorithm.
;
_exptl_crystal_colour 'clear dark red'
_exptl_crystal_colour_lustre clear
_exptl_crystal_colour_modifier dark
_exptl_crystal_colour_primary red
_exptl_crystal_density_diffrn 1.665
_exptl_crystal_density_method 'not measured'
_exptl_crystal_description prism
_exptl_crystal_F_000 820
_exptl_crystal_size_max 0.3
_exptl_crystal_size_mid 0.1
_exptl_crystal_size_min 0.05
_refine_diff_density_max 1.422
_refine_diff_density_min -0.902
_refine_diff_density_rms 0.118
_refine_ls_extinction_method none
_refine_ls_goodness_of_fit_ref 1.057
_refine_ls_hydrogen_treatment constr
_refine_ls_matrix_type full
_refine_ls_number_parameters 426
_refine_ls_number_reflns 5818
_refine_ls_number_restraints 0
_refine_ls_restrained_S_all 1.057
_refine_ls_R_factor_all 0.0529
_refine_ls_R_factor_gt 0.0406
_refine_ls_shift/su_max 0.005
_refine_ls_shift/su_mean 0.000
_refine_ls_structure_factor_coef Fsqd
_refine_ls_weighting_details 'calc w=1/[\s^2^(Fo^2^)+(0.0279P)^2^+0.0000P] where P=(Fo^2^+2Fc^2^)/3'
_refine_ls_weighting_scheme calc
_refine_ls_wR_factor_gt 0.0777
_refine_ls_wR_factor_ref 0.0846
_reflns_number_gt 4933
_reflns_number_total 5818
_reflns_threshold_expression >2sigma(I)
_cod_data_source_file c8dt00895g2.cif
_cod_data_source_block shi_3469_divi
_cod_depositor_comments 'Adding full bibliography for 7045934--7045937.cif.'
_cod_original_cell_volume 1660.7(2)
_cod_database_code 7045934
_chemical_oxdiff_formula 'C30 H30 N8 O8 Fe1 Dy1'
_chemical_oxdiff_usercomment FeDypyim
_reflns_odcompleteness_completeness 99.01
_reflns_odcompleteness_iscentric 1
_reflns_odcompleteness_theta 26.32
_olex2_refinement_description
;
1. Fixed Uiso
 At 1.2 times of:
  All B(H) groups, All C(H) groups, All N(H) groups
 At 1.5 times of:
  All O(H,H) groups
2. Others
 Fixed Sof: O5W(0.15) H5WA(0.15) H5WB(0.15) O6W(0.25) H6WA(0.25) H6WB(0.25)
 O4W(0.4) H4WA(0.4) H4WB(0.4) O7W(0.25) H7WA(0.25) H7WB(0.25) O2W(0.2)
 H2WA(0.2) H2WB(0.2) O3W(0.75) H3WA(0.75) H3WB(0.75)
3.a Riding coordinates:
 O1W(H1WA,H1WB), O5W(H5WA,H5WB), O6W(H6WA,H6WB), O4W(H4WA,H4WB), O7W(H7WA,
 H7WB), O2W(H2WA,H2WB), O3W(H3WA,H3WB)
3.b Ternary CH refined with riding coordinates:
 B1(H1A)
3.c Aromatic/amide H refined with riding coordinates:
 N11(H11), C1(H1), C2(H2), C3(H3), C4(H4), C5(H5), C6(H6), C7(H7), C8(H8),
 C9(H9), C13(H13), C14(H14), C15(H15), C16(H16), C19(H19), C20(H20)
;
_olex2_submission_special_instructions 'No special instructions were received'
_oxdiff_exptl_absorpt_empirical_details
;
Empirical correction (ABSPACK) includes:
- Absorption correction using spherical harmonics
- Frame scaling
;
_oxdiff_exptl_absorpt_empirical_full_max 1.676
_oxdiff_exptl_absorpt_empirical_full_min 0.764

loop_
_space_group_symop_id
_space_group_symop_operation_xyz
1 'x, y, z'
2 '-x, -y, -z'

loop_
_atom_site_label
_atom_site_type_symbol
_atom_site_fract_x
_atom_site_fract_y
_atom_site_fract_z
_atom_site_U_iso_or_equiv
_atom_site_adp_type
_atom_site_occupancy
_atom_site_calc_flag
_atom_site_disorder_assembly
_atom_site_disorder_group
_atom_site_refinement_flags_posn
Dy1 Dy 0.53245(3) 0.25306(2) 0.49529(2) 0.02910(10) Uani 1 d . . .
Fe1 Fe 0.42836(8) -0.13373(7) 0.83689(6) 0.02847(19) Uani 1 d . . .
O1 O 0.3019(4) 0.2659(4) 0.4947(4) 0.0517(11) Uani 1 d . . .
O1W O 0.4016(4) 0.3537(3) 0.6021(3) 0.0474(11) Uani 1 d . . .
H1WA H 0.4521 0.3533 0.6407 0.071 Uiso 1 d . . R
H1WB H 0.3489 0.3174 0.6443 0.071 Uiso 1 d . . R
O2 O 0.3564(5) 0.4153(4) 0.3701(3) 0.0526(12) Uani 1 d . . .
O3 O 0.1613(7) 0.4128(6) 0.3723(6) 0.129(3) Uani 1 d . . .
O4 O 0.5835(4) 0.4448(3) 0.3991(3) 0.0397(10) Uani 1 d . . .
O5 O 0.7036(4) 0.3054(3) 0.3513(3) 0.0448(10) Uani 1 d . . .
O6 O 0.7597(5) 0.4600(4) 0.2965(4) 0.0692(14) Uani 1 d . . .
N1 N 0.3895(5) -0.0822(4) 0.9543(3) 0.0335(11) Uani 1 d . . .
N2 N 0.4319(5) -0.1626(5) 1.0565(4) 0.0421(13) Uani 1 d . . .
N3 N 0.3832(5) -0.2772(4) 0.9401(4) 0.0419(13) Uani 1 d . . .
N4 N 0.4260(5) -0.3369(4) 1.0450(4) 0.0454(13) Uani 1 d . . .
N5 N 0.6121(5) -0.2260(4) 0.8858(4) 0.0341(11) Uani 1 d . . .
N6 N 0.6319(6) -0.2912(4) 0.9971(4) 0.0446(13) Uani 1 d . . .
N7 N 0.1440(6) 0.0062(6) 0.7601(5) 0.076(2) Uani 1 d . . .
N8 N 0.4942(5) 0.0883(4) 0.6637(4) 0.0341(11) Uani 1 d . . .
N9 N 0.4723(5) -0.1895(4) 0.6400(4) 0.0452(13) Uani 1 d . . .
N10 N 0.7428(5) 0.0593(4) 0.5407(3) 0.0340(11) Uani 1 d . . .
N11 N 0.8890(5) 0.1545(5) 0.6784(4) 0.0549(15) Uani 1 d . . .
H11 H 0.9652 0.1035 0.7038 0.066 Uiso 1 calc . . R
N12 N 0.6980(4) 0.2386(4) 0.5969(4) 0.0337(11) Uani 1 d . . .
N13 N 0.2688(7) 0.3660(6) 0.4108(5) 0.0653(17) Uani 1 d . . .
N14 N 0.6868(5) 0.4041(4) 0.3474(4) 0.0402(12) Uani 1 d . . .
C1 C 0.3242(6) 0.0231(6) 0.9574(5) 0.0475(16) Uani 1 d . . .
H1 H 0.2832 0.0945 0.8981 0.057 Uiso 1 calc . . R
C2 C 0.3269(7) 0.0096(7) 1.0620(6) 0.056(2) Uani 1 d . . .
H2 H 0.2893 0.0687 1.0866 0.067 Uiso 1 calc . . R
C3 C 0.3954(7) -0.1068(7) 1.1213(5) 0.056(2) Uani 1 d . . .
H3 H 0.4143 -0.1428 1.1954 0.068 Uiso 1 calc . . R
C4 C 0.3813(8) -0.4303(6) 1.1010(6) 0.065(2) Uani 1 d . . .
H4 H 0.3950 -0.4843 1.1749 0.078 Uiso 1 calc . . R
C5 C 0.3131(8) -0.4327(7) 1.0317(7) 0.076(3) Uani 1 d . . .
H5 H 0.2731 -0.4881 1.0481 0.091 Uiso 1 calc . . R
C6 C 0.3157(7) -0.3362(6) 0.9329(6) 0.0546(18) Uani 1 d . . .
H6 H 0.2762 -0.3147 0.8697 0.066 Uiso 1 calc . . R
C7 C 0.7614(7) -0.3440(6) 1.0119(6) 0.0606(19) Uani 1 d . . .
H7 H 0.8011 -0.3933 1.0798 0.073 Uiso 1 calc . . R
C8 C 0.8270(7) -0.3142(6) 0.9113(6) 0.0622(19) Uani 1 d . . .
H8 H 0.9181 -0.3383 0.8973 0.075 Uiso 1 calc . . R
C9 C 0.7306(6) -0.2420(5) 0.8362(5) 0.0441(15) Uani 1 d . . .
H9 H 0.7459 -0.2084 0.7602 0.053 Uiso 1 calc . . R
C10 C 0.2503(7) -0.0459(6) 0.7898(5) 0.0422(15) Uani 1 d . . .
C11 C 0.4709(5) 0.0066(5) 0.7310(4) 0.0307(13) Uani 1 d . . .
C12 C 0.4609(5) -0.1734(5) 0.7151(5) 0.0345(13) Uani 1 d . . .
C13 C 0.7634(6) -0.0310(5) 0.5144(5) 0.0409(15) Uani 1 d . . .
H13 H 0.7024 -0.0219 0.4711 0.049 Uiso 1 calc . . R
C14 C 0.8697(6) -0.1342(5) 0.5489(5) 0.0466(16) Uani 1 d . . .
H14 H 0.8796 -0.1943 0.5300 0.056 Uiso 1 calc . . R
C15 C 0.9616(7) -0.1495(6) 0.6109(5) 0.0541(17) Uani 1 d . . .
H15 H 1.0358 -0.2187 0.6332 0.065 Uiso 1 calc . . R
C16 C 0.9422(6) -0.0606(5) 0.6398(5) 0.0466(16) Uani 1 d . . .
H16 H 1.0019 -0.0697 0.6841 0.056 Uiso 1 calc . . R
C17 C 0.8337(6) 0.0423(5) 0.6027(4) 0.0348(13) Uani 1 d . . .
C18 C 0.8070(6) 0.1435(5) 0.6270(4) 0.0332(13) Uani 1 d . . .
C19 C 0.8252(7) 0.2651(6) 0.6820(6) 0.0585(19) Uani 1 d . . .
H19 H 0.8561 0.2975 0.7133 0.070 Uiso 1 calc . . R
C20 C 0.7096(6) 0.3152(5) 0.6309(5) 0.0430(15) Uani 1 d . . .
H20 H 0.6473 0.3900 0.6201 0.052 Uiso 1 calc . . R
B1 B 0.5101(8) -0.2916(7) 1.0770(6) 0.051(2) Uani 1 d . . .
H1A H 0.5360 -0.3423 1.1539 0.061 Uiso 1 calc . . R
O5W O -0.002(5) 0.248(5) 0.891(4) 0.144(18) Uiso 0.15 d A 1 .
H5WA H 0.0215 0.2374 0.9503 0.217 Uiso 0.15 d A 1 R
H5WB H -0.0133 0.3198 0.8425 0.217 Uiso 0.15 d A 1 R
O6W O 0.039(3) -0.141(3) 1.051(2) 0.123(10) Uiso 0.25 d B 2 .
H6WA H 0.1122 -0.1793 1.0827 0.185 Uiso 0.25 d B 2 R
H6WB H 0.0378 -0.1662 1.0057 0.185 Uiso 0.25 d B 2 R
O4W O -0.0158(16) 0.3816(16) 0.8170(14) 0.121(6) Uiso 0.40 d C 2 .
H4WA H -0.0559 0.4469 0.7538 0.181 Uiso 0.40 d C 2 R
H4WB H -0.0426 0.3204 0.8475 0.181 Uiso 0.40 d C 2 R
O7W O 1.023(2) -0.0562(17) 1.0210(17) 0.075(6) Uiso 0.25 d . 1 .
H7WA H 0.9564 -0.0577 1.0014 0.113 Uiso 0.25 d . 1 R
H7WB H 1.0913 -0.1140 1.0187 0.113 Uiso 0.25 d . 1 R
O2W O 0.129(4) 0.395(4) 0.632(3) 0.129(14) Uiso 0.20 d D 1 .
H2WA H 0.1633 0.3608 0.5895 0.194 Uiso 0.20 d D 1 R
H2WB H 0.0609 0.4568 0.6014 0.194 Uiso 0.20 d D 1 R
O3W O 0.1900(9) 0.2923(10) 0.7111(8) 0.127(4) Uani 0.75 d E 2 .
H3WA H 0.1244 0.3240 0.7445 0.190 Uiso 0.75 d E 2 R
H3WB H 0.1792 0.2705 0.6661 0.190 Uiso 0.75 d E 2 R

loop_
_atom_site_aniso_label
_atom_site_aniso_U_11
_atom_site_aniso_U_22
_atom_site_aniso_U_33
_atom_site_aniso_U_23
_atom_site_aniso_U_13
_atom_site_aniso_U_12
Dy1 0.04465(19) 0.02686(16) 0.02144(15) -0.01158(12) 0.00001(11) -0.01699(13)
Fe1 0.0419(5) 0.0298(4) 0.0199(4) -0.0115(4) 0.0009(3) -0.0184(4)
O1 0.055(3) 0.053(3) 0.048(3) -0.016(2) -0.009(2) -0.024(3)
O1W 0.062(3) 0.052(3) 0.049(3) -0.035(2) 0.016(2) -0.032(2)
O2 0.060(3) 0.046(3) 0.044(3) -0.008(2) -0.014(2) -0.020(3)
O3 0.093(5) 0.101(5) 0.161(7) -0.012(5) -0.084(5) -0.019(4)
O4 0.044(3) 0.032(2) 0.040(2) -0.015(2) 0.0052(19) -0.014(2)
O5 0.055(3) 0.038(2) 0.042(3) -0.020(2) 0.009(2) -0.019(2)
O6 0.070(4) 0.055(3) 0.078(4) -0.020(3) 0.022(3) -0.040(3)
N1 0.049(3) 0.032(3) 0.023(3) -0.014(2) 0.004(2) -0.018(2)
N2 0.058(4) 0.055(3) 0.024(3) -0.019(3) 0.008(2) -0.032(3)
N3 0.060(4) 0.048(3) 0.034(3) -0.020(3) 0.012(2) -0.038(3)
N4 0.062(4) 0.041(3) 0.030(3) -0.009(3) 0.007(2) -0.028(3)
N5 0.046(3) 0.032(3) 0.026(3) -0.010(2) 0.001(2) -0.019(2)
N6 0.063(4) 0.039(3) 0.024(3) -0.004(2) -0.013(2) -0.016(3)
N7 0.050(4) 0.105(6) 0.084(5) -0.052(4) -0.015(4) -0.019(4)
N8 0.045(3) 0.028(3) 0.026(3) -0.008(2) 0.002(2) -0.016(2)
N9 0.058(4) 0.054(3) 0.040(3) -0.031(3) -0.002(3) -0.022(3)
N10 0.046(3) 0.033(3) 0.026(3) -0.015(2) 0.005(2) -0.018(2)
N11 0.038(3) 0.066(4) 0.061(4) -0.030(3) -0.013(3) -0.010(3)
N12 0.035(3) 0.031(3) 0.037(3) -0.015(2) -0.009(2) -0.010(2)
N13 0.063(5) 0.060(4) 0.071(5) -0.021(4) -0.029(4) -0.014(4)
N14 0.049(4) 0.035(3) 0.033(3) -0.009(3) 0.003(2) -0.021(3)
C1 0.063(5) 0.045(4) 0.048(4) -0.028(3) 0.002(3) -0.024(4)
C2 0.081(6) 0.065(5) 0.055(5) -0.047(4) 0.024(4) -0.043(4)
C3 0.089(6) 0.081(6) 0.034(4) -0.039(4) 0.016(4) -0.056(5)
C4 0.089(6) 0.045(4) 0.046(4) -0.010(4) 0.026(4) -0.038(4)
C5 0.116(8) 0.059(5) 0.072(6) -0.030(5) 0.028(5) -0.063(5)
C6 0.068(5) 0.060(5) 0.061(5) -0.035(4) 0.010(4) -0.041(4)
C7 0.062(5) 0.059(5) 0.052(5) -0.018(4) -0.017(4) -0.013(4)
C8 0.037(4) 0.060(5) 0.075(6) -0.024(4) -0.007(4) -0.007(4)
C9 0.049(4) 0.046(4) 0.038(4) -0.020(3) 0.007(3) -0.019(3)
C10 0.050(4) 0.054(4) 0.036(4) -0.024(3) 0.001(3) -0.026(4)
C11 0.039(4) 0.033(3) 0.026(3) -0.016(3) -0.007(3) -0.011(3)
C12 0.040(4) 0.033(3) 0.036(3) -0.018(3) -0.001(3) -0.015(3)
C13 0.052(4) 0.039(4) 0.039(4) -0.022(3) 0.006(3) -0.020(3)
C14 0.049(4) 0.038(4) 0.056(4) -0.024(3) 0.010(3) -0.019(3)
C15 0.051(5) 0.043(4) 0.056(4) -0.017(4) 0.010(3) -0.017(3)
C16 0.042(4) 0.039(4) 0.051(4) -0.017(3) 0.002(3) -0.012(3)
C17 0.035(4) 0.033(3) 0.031(3) -0.012(3) 0.008(3) -0.014(3)
C18 0.034(4) 0.042(4) 0.026(3) -0.016(3) 0.003(2) -0.017(3)
C19 0.060(5) 0.069(5) 0.074(5) -0.045(4) -0.012(4) -0.027(4)
C20 0.051(4) 0.040(4) 0.050(4) -0.025(3) -0.010(3) -0.015(3)
B1 0.069(6) 0.054(5) 0.016(4) -0.002(3) -0.005(3) -0.023(4)
O3W 0.128(8) 0.170(10) 0.134(8) -0.088(8) 0.062(7) -0.107(8)

loop_
_atom_type_symbol
_atom_type_description
_atom_type_scat_dispersion_real
_atom_type_scat_dispersion_imag
_atom_type_scat_source
C C 0.0033 0.0016 'International Tables Vol C Tables 4.2.6.8 and 6.1.1.4'
H H 0.0000 0.0000 'International Tables Vol C Tables 4.2.6.8 and 6.1.1.4'
B B 0.0013 0.0007 'International Tables Vol C Tables 4.2.6.8 and 6.1.1.4'
Dy Dy -0.1892 4.4098 'International Tables Vol C Tables 4.2.6.8 and 6.1.1.4'
Fe Fe 0.3463 0.8444 'International Tables Vol C Tables 4.2.6.8 and 6.1.1.4'
N N 0.0061 0.0033 'International Tables Vol C Tables 4.2.6.8 and 6.1.1.4'
O O 0.0106 0.0060 'International Tables Vol C Tables 4.2.6.8 and 6.1.1.4'

loop_
_geom_angle_atom_site_label_1
_geom_angle_atom_site_label_2
_geom_angle_atom_site_label_3
_geom_angle
_geom_angle_site_symmetry_1
_geom_angle_site_symmetry_3
O1 Dy1 O4 118.03(14) . .
O1 Dy1 N10 126.13(14) . .
O1 Dy1 N13 25.74(15) . .
O1 Dy1 N14 133.18(14) . .
O1W Dy1 O1 73.09(13) . .
O1W Dy1 O2 77.42(14) . .
O1W Dy1 O4 78.73(13) . .
O1W Dy1 O5 128.70(12) . .
O1W Dy1 N8 78.67(14) . .
O1W Dy1 N9 144.65(15) . 2_656
O1W Dy1 N10 131.89(13) . .
O1W Dy1 N12 77.75(14) . .
O1W Dy1 N13 74.42(16) . .
O1W Dy1 N14 103.65(13) . .
O2 Dy1 O1 51.45(14) . .
O2 Dy1 O4 69.25(14) . .
O2 Dy1 O5 91.05(15) . .
O2 Dy1 N10 150.57(13) . .
O2 Dy1 N13 25.74(15) . .
O2 Dy1 N14 81.90(15) . .
O4 Dy1 N10 113.92(13) . .
O4 Dy1 N13 93.93(16) . .
O4 Dy1 N14 25.95(12) . .
O5 Dy1 O1 134.66(13) . .
O5 Dy1 O4 50.85(12) . .
O5 Dy1 N10 72.75(13) . .
O5 Dy1 N13 113.18(17) . .
O5 Dy1 N14 25.17(11) . .
N8 Dy1 O1 72.72(15) . .
N8 Dy1 O2 123.42(16) . .
N8 Dy1 O4 150.34(13) . .
N8 Dy1 O5 142.12(14) . .
N8 Dy1 N10 69.39(14) . .
N8 Dy1 N12 85.78(15) . .
N8 Dy1 N13 98.23(18) . .
N8 Dy1 N14 153.90(15) . .
N9 Dy1 O1 72.92(15) 2_656 .
N9 Dy1 O2 74.04(15) 2_656 .
N9 Dy1 O4 109.39(14) 2_656 .
N9 Dy1 O5 72.59(15) 2_656 .
N9 Dy1 N8 100.16(15) 2_656 .
N9 Dy1 N10 77.65(15) 2_656 .
N9 Dy1 N12 137.60(15) 2_656 .
N9 Dy1 N13 70.77(17) 2_656 .
N9 Dy1 N14 92.60(15) 2_656 .
N10 Dy1 N13 143.47(15) . .
N10 Dy1 N14 91.57(14) . .
N12 Dy1 O1 146.48(14) . .
N12 Dy1 O2 136.15(14) . .
N12 Dy1 O4 70.83(14) . .
N12 Dy1 O5 77.30(14) . .
N12 Dy1 N10 65.21(14) . .
N12 Dy1 N13 150.45(16) . .
N12 Dy1 N14 69.68(14) . .
N13 Dy1 N14 107.49(17) . .
N1 Fe1 N5 89.26(18) . .
N3 Fe1 N1 89.75(18) . .
N3 Fe1 N5 87.9(2) . .
C10 Fe1 N1 91.1(2) . .
C10 Fe1 N3 91.6(2) . .
C10 Fe1 N5 179.4(2) . .
C10 Fe1 C11 87.4(2) . .
C10 Fe1 C12 86.4(2) . .
C11 Fe1 N1 92.25(19) . .
C11 Fe1 N3 177.78(19) . .
C11 Fe1 N5 93.1(2) . .
C11 Fe1 C12 84.9(2) . .
C12 Fe1 N1 176.2(2) . .
C12 Fe1 N3 93.1(2) . .
C12 Fe1 N5 93.3(2) . .
N13 O1 Dy1 95.9(4) . .
Dy1 O1W H1WA 108.8 . .
Dy1 O1W H1WB 109.1 . .
H1WA O1W H1WB 109.4 . .
N13 O2 Dy1 97.0(4) . .
N14 O4 Dy1 94.5(3) . .
N14 O5 Dy1 97.7(3) . .
N2 N1 Fe1 119.8(3) . .
C1 N1 Fe1 133.3(4) . .
C1 N1 N2 106.9(4) . .
N1 N2 B1 118.2(4) . .
C3 N2 N1 109.0(5) . .
C3 N2 B1 132.8(6) . .
N4 N3 Fe1 118.6(3) . .
C6 N3 Fe1 134.5(4) . .
C6 N3 N4 106.9(5) . .
N3 N4 B1 118.9(5) . .
C4 N4 N3 108.1(5) . .
C4 N4 B1 133.0(6) . .
N6 N5 Fe1 118.1(4) . .
C9 N5 Fe1 135.4(4) . .
C9 N5 N6 106.5(5) . .
N5 N6 B1 118.5(5) . .
C7 N6 N5 108.3(5) . .
C7 N6 B1 133.2(5) . .
C11 N8 Dy1 168.7(4) . .
C12 N9 Dy1 167.0(5) . 2_656
C13 N10 Dy1 125.6(4) . .
C17 N10 Dy1 117.7(3) . .
C17 N10 C13 116.5(5) . .
C18 N11 H11 126.8 . .
C18 N11 C19 106.5(5) . .
C19 N11 H11 126.8 . .
C18 N12 Dy1 120.4(3) . .
C18 N12 C20 106.0(4) . .
C20 N12 Dy1 133.6(4) . .
O1 N13 Dy1 58.3(3) . .
O1 N13 O2 115.5(6) . .
O2 N13 Dy1 57.2(3) . .
O3 N13 Dy1 177.7(6) . .
O3 N13 O1 122.8(7) . .
O3 N13 O2 121.7(7) . .
O4 N14 Dy1 59.6(3) . .
O5 N14 Dy1 57.1(3) . .
O5 N14 O4 115.8(5) . .
O6 N14 Dy1 172.4(4) . .
O6 N14 O4 121.1(5) . .
O6 N14 O5 123.1(5) . .
N1 C1 H1 125.3 . .
N1 C1 C2 109.4(6) . .
C2 C1 H1 125.3 . .
C1 C2 H2 127.2 . .
C3 C2 C1 105.7(5) . .
C3 C2 H2 127.2 . .
N2 C3 C2 109.0(6) . .
N2 C3 H3 125.5 . .
C2 C3 H3 125.5 . .
N4 C4 H4 125.5 . .
N4 C4 C5 109.1(6) . .
C5 C4 H4 125.5 . .
C4 C5 H5 127.3 . .
C4 C5 C6 105.4(6) . .
C6 C5 H5 127.3 . .
N3 C6 C5 110.5(6) . .
N3 C6 H6 124.7 . .
C5 C6 H6 124.7 . .
N6 C7 H7 125.5 . .
N6 C7 C8 109.1(6) . .
C8 C7 H7 125.5 . .
C7 C8 H8 127.4 . .
C9 C8 C7 105.2(6) . .
C9 C8 H8 127.4 . .
N5 C9 C8 110.9(6) . .
N5 C9 H9 124.6 . .
C8 C9 H9 124.6 . .
N7 C10 Fe1 178.8(5) . .
N8 C11 Fe1 175.8(4) . .
N9 C12 Fe1 175.0(5) . .
N10 C13 H13 118.7 . .
N10 C13 C14 122.5(6) . .
C14 C13 H13 118.7 . .
C13 C14 H14 119.9 . .
C15 C14 C13 120.1(6) . .
C15 C14 H14 119.9 . .
C14 C15 H15 120.8 . .
C14 C15 C16 118.4(7) . .
C16 C15 H15 120.8 . .
C15 C16 H16 120.3 . .
C15 C16 C17 119.4(6) . .
C17 C16 H16 120.3 . .
N10 C17 C16 122.9(5) . .
N10 C17 C18 114.0(5) . .
C16 C17 C18 123.1(5) . .
N11 C18 C17 125.9(5) . .
N12 C18 N11 111.5(5) . .
N12 C18 C17 122.5(5) . .
N11 C19 H19 126.9 . .
C20 C19 N11 106.2(5) . .
C20 C19 H19 126.9 . .
N12 C20 H20 125.1 . .
C19 C20 N12 109.8(5) . .
C19 C20 H20 125.1 . .
N2 B1 N4 108.3(6) . .
N2 B1 N6 107.6(5) . .
N2 B1 H1A 111.4 . .
N4 B1 N6 106.5(5) . .
N4 B1 H1A 111.4 . .
N6 B1 H1A 111.4 . .
H5WA O5W H5WB 109.5 . .
H5WA O5W H4WB 114.9 . .
H5WB O5W H4WB 21.1 . .
H6WA O6W H6WB 109.5 . .
H5WB O4W H4WA 130.9 . .
H5WB O4W H4WB 20.1 . .
H4WA O4W H4WB 118.5 . .
O7W O7W H7WA 90.4 2_757 .
O7W O7W H7WB 142.0 2_757 .
H7WA O7W H7WB 109.5 . .
H2WA O2W H2WB 108.7 . .
H2WA O2W H3WA 118.8 . .
H2WA O2W H3WB 54.7 . .
H2WB O2W H3WA 119.4 . .
H2WB O2W H3WB 140.4 . .
H3WA O2W H3WB 64.2 . .
H3WA O3W H3WB 120.9 . .

loop_
_geom_bond_atom_site_label_1
_geom_bond_atom_site_label_2
_geom_bond_distance
_geom_bond_site_symmetry_2
Dy1 O1 2.478(4) .
Dy1 O1W 2.357(3) .
Dy1 O2 2.454(4) .
Dy1 O4 2.517(4) .
Dy1 O5 2.465(4) .
Dy1 N8 2.428(5) .
Dy1 N9 2.426(4) 2_656
Dy1 N10 2.620(5) .
Dy1 N12 2.436(4) .
Dy1 N13 2.896(6) .
Dy1 N14 2.910(5) .
Fe1 N1 1.964(4) .
Fe1 N3 1.962(5) .
Fe1 N5 1.974(5) .
Fe1 C10 1.910(7) .
Fe1 C11 1.925(6) .
Fe1 C12 1.927(5) .
O1 N13 1.264(7) .
O1W H1WA 0.8501 .
O1W H1WB 0.8497 .
O2 N13 1.267(7) .
O3 N13 1.202(7) .
O4 N14 1.277(6) .
O5 N14 1.249(5) .
O6 N14 1.199(6) .
N1 N2 1.346(6) .
N1 C1 1.336(7) .
N2 C3 1.337(7) .
N2 B1 1.520(9) .
N3 N4 1.362(6) .
N3 C6 1.335(6) .
N4 C4 1.352(7) .
N4 B1 1.525(8) .
N5 N6 1.373(6) .
N5 C9 1.321(7) .
N6 C7 1.329(8) .
N6 B1 1.539(9) .
N7 C10 1.147(7) .
N8 C11 1.135(6) .
N9 Dy1 2.426(4) 2_656
N9 C12 1.133(6) .
N10 C13 1.362(6) .
N10 C17 1.342(7) .
N11 H11 0.8600 .
N11 C18 1.357(7) .
N11 C19 1.399(8) .
N12 C18 1.322(7) .
N12 C20 1.385(6) .
C1 H1 0.9300 .
C1 C2 1.375(8) .
C2 H2 0.9300 .
C2 C3 1.346(9) .
C3 H3 0.9300 .
C4 H4 0.9300 .
C4 C5 1.363(10) .
C5 H5 0.9300 .
C5 C6 1.367(9) .
C6 H6 0.9300 .
C7 H7 0.9300 .
C7 C8 1.368(9) .
C8 H8 0.9300 .
C8 C9 1.360(8) .
C9 H9 0.9300 .
C13 H13 0.9300 .
C13 C14 1.362(8) .
C14 H14 0.9300 .
C14 C15 1.361(8) .
C15 H15 0.9300 .
C15 C16 1.370(8) .
C16 H16 0.9300 .
C16 C17 1.375(8) .
C17 C18 1.469(7) .
C19 H19 0.9300 .
C19 C20 1.354(8) .
C20 H20 0.9300 .
B1 H1A 0.9800 .
O5W H5WA 0.8500 .
O5W H5WB 0.8501 .
O5W H4WB 0.8518 .
O6W H6WA 0.8499 .
O6W H6WB 0.8503 .
O4W H5WB 0.7270 .
O4W H4WA 0.9263 .
O4W H4WB 0.8695 .
O7W O7W 1.26(4) 2_757
O7W H7WA 0.8501 .
O7W H7WB 0.8497 .
O2W H2WA 0.8515 .
O2W H2WB 0.8647 .
O2W H3WA 1.3819 .
O2W H3WB 1.4035 .
O3W H3WA 0.8467 .
O3W H3WB 0.8541 .

loop_
_geom_torsion_atom_site_label_1
_geom_torsion_atom_site_label_2
_geom_torsion_atom_site_label_3
_geom_torsion_atom_site_label_4
_geom_torsion
_geom_torsion_site_symmetry_1
Dy1 O1 N13 O2 -3.2(6) .
Dy1 O1 N13 O3 177.7(7) .
Dy1 O2 N13 O1 3.2(6) .
Dy1 O2 N13 O3 -177.6(7) .
Dy1 O4 N14 O5 10.7(5) .
Dy1 O4 N14 O6 -171.2(5) .
Dy1 O5 N14 O4 -11.0(5) .
Dy1 O5 N14 O6 171.0(5) .
Dy1 N8 C11 Fe1 0(10) .
Dy1 N9 C12 Fe1 -95(6) 2_656
Dy1 N10 C13 C14 -174.1(4) .
Dy1 N10 C17 C16 174.2(4) .
Dy1 N10 C17 C18 -6.0(6) .
Dy1 N12 C18 N11 177.4(3) .
Dy1 N12 C18 C17 -0.7(7) .
Dy1 N12 C20 C19 -177.7(4) .
Fe1 N1 N2 C3 179.2(4) .
Fe1 N1 N2 B1 0.4(7) .
Fe1 N1 C1 C2 -179.7(4) .
Fe1 N3 N4 C4 178.9(4) .
Fe1 N3 N4 B1 -1.5(7) .
Fe1 N3 C6 C5 -179.7(5) .
Fe1 N5 N6 C7 -178.8(4) .
Fe1 N5 N6 B1 1.8(6) .
Fe1 N5 C9 C8 178.4(4) .
O1 Dy1 O2 N13 -1.9(3) .
O1 Dy1 O4 N14 -132.7(3) .
O1 Dy1 O5 N14 99.1(3) .
O1 Dy1 N8 C11 56(2) .
O1 Dy1 N10 C13 35.5(5) .
O1 Dy1 N10 C17 -138.9(4) .
O1 Dy1 N12 C18 116.9(4) .
O1 Dy1 N12 C20 -66.2(6) .
O1 Dy1 N13 O2 176.6(6) .
O1 Dy1 N13 O3 -120(14) .
O1 Dy1 N14 O4 62.9(3) .
O1 Dy1 N14 O5 -105.6(3) .
O1 Dy1 N14 O6 160(3) .
O1W Dy1 O1 N13 89.1(4) .
O1W Dy1 O2 N13 -80.2(4) .
O1W Dy1 O4 N14 163.6(3) .
O1W Dy1 O5 N14 -6.4(4) .
O1W Dy1 N8 C11 131(2) .
O1W Dy1 N10 C13 135.3(4) .
O1W Dy1 N10 C17 -39.0(4) .
O1W Dy1 N12 C18 146.8(4) .
O1W Dy1 N12 C20 -36.3(5) .
O1W Dy1 N13 O1 -83.3(4) .
O1W Dy1 N13 O2 93.3(4) .
O1W Dy1 N13 O3 156(14) .
O1W Dy1 N14 O4 -16.6(3) .
O1W Dy1 N14 O5 174.9(3) .
O1W Dy1 N14 O6 81(3) .
O2 Dy1 O1 N13 1.9(3) .
O2 Dy1 O4 N14 -115.7(3) .
O2 Dy1 O5 N14 68.3(3) .
O2 Dy1 N8 C11 65(2) .
O2 Dy1 N10 C13 -38.5(6) .
O2 Dy1 N10 C17 147.2(4) .
O2 Dy1 N12 C18 -156.4(4) .
O2 Dy1 N12 C20 20.5(6) .
O2 Dy1 N13 O1 -176.6(6) .
O2 Dy1 N13 O3 63(14) .
O2 Dy1 N14 O4 58.3(3) .
O2 Dy1 N14 O5 -110.3(3) .
O2 Dy1 N14 O6 156(3) .
O4 Dy1 O1 N13 22.3(4) .
O4 Dy1 O2 N13 -162.7(4) .
O4 Dy1 O5 N14 6.4(3) .
O4 Dy1 N8 C11 172(2) .
O4 Dy1 N10 C13 -128.3(4) .
O4 Dy1 N10 C17 57.3(4) .
O4 Dy1 N12 C18 -131.0(4) .
O4 Dy1 N12 C20 45.9(5) .
O4 Dy1 N13 O1 -160.4(3) .
O4 Dy1 N13 O2 16.2(4) .
O4 Dy1 N13 O3 79(14) .
O4 Dy1 N14 O5 -168.6(5) .
O4 Dy1 N14 O6 97(3) .
O5 Dy1 O1 N13 -39.1(4) .
O5 Dy1 O2 N13 150.3(4) .
O5 Dy1 O4 N14 -6.2(3) .
O5 Dy1 N8 C11 -87(2) .
O5 Dy1 N10 C13 -97.7(4) .
O5 Dy1 N10 C17 87.9(4) .
O5 Dy1 N12 C18 -78.4(4) .
O5 Dy1 N12 C20 98.5(5) .
O5 Dy1 N13 O1 150.8(3) .
O5 Dy1 N13 O2 -32.6(4) .
O5 Dy1 N13 O3 30(14) .
O5 Dy1 N14 O4 168.6(5) .
O5 Dy1 N14 O6 -94(3) .
N1 Fe1 N3 N4 -42.0(4) .
N1 Fe1 N3 C6 138.2(6) .
N1 Fe1 N5 N6 42.7(4) .
N1 Fe1 N5 C9 -136.3(5) .
N1 Fe1 C10 N7 178(100) .
N1 Fe1 C11 N8 -156(7) .
N1 Fe1 C12 N9 -24(8) .
N1 N2 C3 C2 1.1(7) .
N1 N2 B1 N4 -57.1(7) .
N1 N2 B1 N6 57.7(7) .
N1 C1 C2 C3 -0.2(7) .
N2 N1 C1 C2 0.8(6) .
N3 Fe1 N1 N2 43.1(4) .
N3 Fe1 N1 C1 -136.3(5) .
N3 Fe1 N5 N6 -47.1(4) .
N3 Fe1 N5 C9 134.0(5) .
N3 Fe1 C10 N7 -92(35) .
N3 Fe1 C11 N8 -2(12) .
N3 Fe1 C12 N9 115(6) .
N3 N4 C4 C5 1.6(8) .
N3 N4 B1 N2 58.0(7) .
N3 N4 B1 N6 -57.5(7) .
N4 N3 C6 C5 0.5(8) .
N4 C4 C5 C6 -1.2(9) .
N5 Fe1 N1 N2 -44.8(4) .
N5 Fe1 N1 C1 135.8(5) .
N5 Fe1 N3 N4 47.3(4) .
N5 Fe1 N3 C6 -132.5(6) .
N5 Fe1 C10 N7 -61(47) .
N5 Fe1 C11 N8 114(7) .
N5 Fe1 C12 N9 -157(6) .
N5 N6 C7 C8 -0.1(7) .
N5 N6 B1 N2 -58.9(6) .
N5 N6 B1 N4 57.1(7) .
N6 N5 C9 C8 -0.7(7) .
N6 C7 C8 C9 -0.4(8) .
N8 Dy1 O1 N13 172.2(4) .
N8 Dy1 O2 N13 -13.0(4) .
N8 Dy1 O4 N14 122.6(3) .
N8 Dy1 O5 N14 -134.7(3) .
N8 Dy1 N10 C13 83.6(4) .
N8 Dy1 N10 C17 -90.7(4) .
N8 Dy1 N12 C18 67.5(4) .
N8 Dy1 N12 C20 -115.6(5) .
N8 Dy1 N13 O1 -7.5(4) .
N8 Dy1 N13 O2 169.0(4) .
N8 Dy1 N13 O3 -128(14) .
N8 Dy1 N14 O4 -108.6(4) .
N8 Dy1 N14 O5 82.8(4) .
N8 Dy1 N14 O6 -11(3) .
N9 Dy1 O1 N13 -81.0(4) 2_656
N9 Dy1 O2 N13 78.7(4) 2_656
N9 Dy1 O4 N14 -52.2(3) 2_656
N9 Dy1 O5 N14 141.2(4) 2_656
N9 Dy1 N8 C11 -13(2) 2_656
N9 Dy1 N10 C13 -22.4(4) 2_656
N9 Dy1 N10 C17 163.3(4) 2_656
N9 Dy1 N12 C18 -32.9(5) 2_656
N9 Dy1 N12 C20 143.9(5) 2_656
N9 Dy1 N13 O1 90.4(4) 2_656
N9 Dy1 N13 O2 -93.0(4) 2_656
N9 Dy1 N13 O3 -30(14) 2_656
N9 Dy1 N14 O4 131.8(3) 2_656
N9 Dy1 N14 O5 -36.8(3) 2_656
N9 Dy1 N14 O6 -131(3) 2_656
N10 Dy1 O1 N13 -140.9(3) .
N10 Dy1 O2 N13 95.1(5) .
N10 Dy1 O4 N14 32.6(3) .
N10 Dy1 O5 N14 -136.7(3) .
N10 Dy1 N8 C11 -85(2) .
N10 Dy1 N12 C18 -1.7(4) .
N10 Dy1 N12 C20 175.2(5) .
N10 Dy1 N13 O1 58.7(5) .
N10 Dy1 N13 O2 -124.7(3) .
N10 Dy1 N13 O3 -62(14) .
N10 Dy1 N14 O4 -150.5(3) .
N10 Dy1 N14 O5 40.9(3) .
N10 Dy1 N14 O6 -53(3) .
N10 C13 C14 C15 -0.9(9) .
N10 C17 C18 N11 -173.2(5) .
N10 C17 C18 N12 4.7(8) .
N11 C19 C20 N12 1.0(7) .
N12 Dy1 O1 N13 119.7(4) .
N12 Dy1 O2 N13 -137.1(4) .
N12 Dy1 O4 N14 82.8(3) .
N12 Dy1 O5 N14 -69.1(3) .
N12 Dy1 N8 C11 -150(2) .
N12 Dy1 N10 C13 178.6(4) .
N12 Dy1 N10 C17 4.2(4) .
N12 Dy1 N13 O1 -103.5(4) .
N12 Dy1 N13 O2 73.1(5) .
N12 Dy1 N13 O3 136(14) .
N12 Dy1 N14 O4 -87.7(3) .
N12 Dy1 N14 O5 103.7(3) .
N12 Dy1 N14 O6 10(3) .
N13 Dy1 O4 N14 -123.2(3) .
N13 Dy1 O5 N14 81.8(3) .
N13 Dy1 N8 C11 59(2) .
N13 Dy1 N10 C13 8.1(5) .
N13 Dy1 N10 C17 -166.2(4) .
N13 Dy1 N12 C18 166.8(4) .
N13 Dy1 N12 C20 -16.4(7) .
N13 Dy1 N14 O4 61.1(3) .
N13 Dy1 N14 O5 -107.4(3) .
N13 Dy1 N14 O6 158(3) .
N14 Dy1 O1 N13 -3.9(4) .
N14 Dy1 O2 N13 173.8(4) .
N14 Dy1 N8 C11 -131(2) .
N14 Dy1 N10 C13 -114.7(4) .
N14 Dy1 N10 C17 71.0(4) .
N14 Dy1 N12 C18 -103.4(4) .
N14 Dy1 N12 C20 73.4(5) .
N14 Dy1 N13 O1 177.0(3) .
N14 Dy1 N13 O2 -6.4(4) .
N14 Dy1 N13 O3 57(14) .
C1 N1 N2 C3 -1.2(6) .
C1 N1 N2 B1 180.0(5) .
C1 C2 C3 N2 -0.6(7) .
C3 N2 B1 N4 124.4(6) .
C3 N2 B1 N6 -120.8(6) .
C4 N4 B1 N2 -122.5(7) .
C4 N4 B1 N6 122.0(7) .
C4 C5 C6 N3 0.4(9) .
C6 N3 N4 C4 -1.3(7) .
C6 N3 N4 B1 178.3(6) .
C7 N6 B1 N2 121.8(7) .
C7 N6 B1 N4 -122.2(7) .
C7 C8 C9 N5 0.7(7) .
C9 N5 N6 C7 0.5(6) .
C9 N5 N6 B1 -179.0(5) .
C10 Fe1 N1 N2 134.7(4) .
C10 Fe1 N1 C1 -44.7(6) .
C10 Fe1 N3 N4 -133.0(4) .
C10 Fe1 N3 C6 47.1(6) .
C10 Fe1 N5 N6 -79(21) .
C10 Fe1 N5 C9 102(21) .
C10 Fe1 C11 N8 -65(7) .
C10 Fe1 C12 N9 23(6) .
C11 Fe1 N1 N2 -137.8(4) .
C11 Fe1 N1 C1 42.7(6) .
C11 Fe1 N3 N4 164(6) .
C11 Fe1 N3 C6 -16(6) .
C11 Fe1 N5 N6 134.9(4) .
C11 Fe1 N5 C9 -44.0(5) .
C11 Fe1 C10 N7 86(35) .
C11 Fe1 C12 N9 -64(6) .
C12 Fe1 N1 N2 -178(3) .
C12 Fe1 N1 C1 3(3) .
C12 Fe1 N3 N4 140.5(4) .
C12 Fe1 N3 C6 -39.3(6) .
C12 Fe1 N5 N6 -140.1(4) .
C12 Fe1 N5 C9 41.0(5) .
C12 Fe1 C10 N7 1(35) .
C12 Fe1 C11 N8 21(7) .
C13 N10 C17 C16 -0.6(8) .
C13 N10 C17 C18 179.2(4) .
C13 C14 C15 C16 1.8(10) .
C14 C15 C16 C17 -2.0(9) .
C15 C16 C17 N10 1.5(9) .
C15 C16 C17 C18 -178.3(5) .
C16 C17 C18 N11 6.6(9) .
C16 C17 C18 N12 -175.5(5) .
C17 N10 C13 C14 0.3(8) .
C18 N11 C19 C20 -1.1(7) .
C18 N12 C20 C19 -0.5(7) .
C19 N11 C18 N12 0.8(7) .
C19 N11 C18 C17 178.9(5) .
C20 N12 C18 N11 -0.2(6) .
C20 N12 C18 C17 -178.3(5) .
B1 N2 C3 C2 179.7(6) .
B1 N4 C4 C5 -177.9(7) .
B1 N6 C7 C8 179.3(6) .
